data_1515015
loop_
_publ_author_name
'Kember, Michael R.'
'Jutz, Fabian'
'Buchard, Antoine'
'White, Andrew J. P.'
'Williams, Charlotte K.'

_publ_section_title
;
 Di-cobalt(ii) catalysts for the copolymerisation of CO2 and cyclohexene
 oxide: support for a dinuclear mechanism?
;
_journal_issue 4
_journal_name_full 'Chemical Science'
_journal_page_first 1245
_journal_paper_doi 10.1039/c2sc00802e
_journal_volume 3
_journal_year 2012
_chemical_formula_moiety 'C41 H64 Cl2 Co2 N6 O2, 4.5(C H2 Cl2)'
_chemical_formula_sum 'C45.5 H73 Cl11 Co2 N6 O2'
_chemical_formula_weight 1243.91
_chemical_name_systematic
;
?
;
_space_group_IT_number 15
_symmetry_cell_setting monoclinic
_symmetry_space_group_name_Hall '-C 2yc'
_symmetry_space_group_name_H-M 'C 1 2/c 1'
_atom_sites_solution_hydrogens geom
_atom_sites_solution_primary direct
_atom_sites_solution_secondary difmap
_audit_creation_method SHELXL-97
_cell_angle_alpha 90.00
_cell_angle_beta 124.046(5)
_cell_angle_gamma 90.00
_cell_formula_units_Z 8
_cell_length_a 35.3728(13)
_cell_length_b 20.4934(4)
_cell_length_c 19.9836(6)
_cell_measurement_reflns_used 24056
_cell_measurement_temperature 173(2)
_cell_measurement_theta_max 31.8205
_cell_measurement_theta_min 2.9222
_cell_volume 12003.2(9)
_computing_cell_refinement 'CrysAlis RED, Oxford Diffraction Ltd'
_computing_data_collection 'CrysAlis CCD, Oxford Diffraction Ltd'
_computing_data_reduction 'CrysAlis RED, Oxford Diffraction Ltd'
_computing_molecular_graphics 'Bruker SHELXTL'
_computing_publication_material 'Bruker SHELXTL'
_computing_structure_refinement 'SHELXL-97 (Sheldrick, 1997)'
_computing_structure_solution 'SHELXS-97 (Sheldrick, 1990)'
_diffrn_ambient_temperature 173(2)
_diffrn_detector_area_resol_mean 15.9825
_diffrn_measured_fraction_theta_full 0.994
_diffrn_measured_fraction_theta_max 0.887
_diffrn_measurement_device_type 'OD Xcalibur 3'
_diffrn_measurement_method 'omega scans'
_diffrn_radiation_monochromator graphite
_diffrn_radiation_source 'Enhance (Mo) X-ray Source'
_diffrn_radiation_type MoK\a
_diffrn_radiation_wavelength 0.71073
_diffrn_reflns_av_R_equivalents 0.0239
_diffrn_reflns_av_sigmaI/netI 0.0516
_diffrn_reflns_limit_h_max 52
_diffrn_reflns_limit_h_min -52
_diffrn_reflns_limit_k_max 23
_diffrn_reflns_limit_k_min -30
_diffrn_reflns_limit_l_max 29
_diffrn_reflns_limit_l_min -26
_diffrn_reflns_number 57096
_diffrn_reflns_theta_full 29.50
_diffrn_reflns_theta_max 31.83
_diffrn_reflns_theta_min 3.07
_exptl_absorpt_coefficient_mu 1.082
_exptl_absorpt_correction_T_max 0.905
_exptl_absorpt_correction_T_min 0.716
_exptl_absorpt_correction_type analytical
_exptl_absorpt_process_details
;
CrysAlisPro, Oxford Diffraction Ltd.,
Version 1.171.33.66 (release 28-04-2010 CrysAlis171 .NET)
(compiled Apr 28 2010,14:27:37)
Analytical numeric absorption correction using a multifaceted crystal
model based on expressions derived by R.C. Clark & J.S. Reid.
(Clark, R. C. & Reid, J. S. (1995). Acta Cryst. A51, 887-897)
;
_exptl_crystal_colour Pink
_exptl_crystal_density_diffrn 1.377
_exptl_crystal_density_method 'not measured'
_exptl_crystal_description needles
_exptl_crystal_F_000 5160
_exptl_crystal_size_max 0.46
_exptl_crystal_size_mid 0.13
_exptl_crystal_size_min 0.10
_refine_diff_density_max 0.798
_refine_diff_density_min -0.876
_refine_diff_density_rms 0.096
_refine_ls_extinction_method none
_refine_ls_goodness_of_fit_ref 1.013
_refine_ls_hydrogen_treatment mixed
_refine_ls_matrix_type full
_refine_ls_number_parameters 721
_refine_ls_number_reflns 18252
_refine_ls_number_restraints 436
_refine_ls_restrained_S_all 1.056
_refine_ls_R_factor_all 0.0767
_refine_ls_R_factor_gt 0.0434
_refine_ls_shift/su_max 0.004
_refine_ls_shift/su_mean 0.000
_refine_ls_structure_factor_coef Fsqd
_refine_ls_weighting_details 'calc w=1/[\s^2^(Fo^2^)+(0.0761P)^2^+0.0000P] where P=(Fo^2^+2Fc^2^)/3'
_refine_ls_weighting_scheme calc
_refine_ls_wR_factor_gt 0.1258
_refine_ls_wR_factor_ref 0.1319
_reflns_number_gt 11576
_reflns_number_total 18252
_reflns_threshold_expression >2sigma(I)
_cod_data_source_file c2sc00802e.txt
_cod_data_source_block 4b
_cod_depositor_comments
;
The following automatic conversions were performed:

'_symmetry_cell_setting' value 'Monoclinic' changed to 'monoclinic'
according to
/usr/data/users/saulius/automatic-downloads/retrospective/RSC/lib/dictionaries/cif_core.dic
dictionary named 'cif_core.dic' version 2.4.2 from 2011-04-26.

Automatic conversion script
Id: cif_fix_values 2281 2013-09-26 08:29:07Z andrius 
;
_cod_original_sg_symbol_H-M C2/c
_cod_original_formula_sum 'C45.50 H73 Cl11 Co2 N6 O2'
_cod_database_code 1515015

loop_
_symmetry_equiv_pos_as_xyz
'x, y, z'
'-x, y, -z+1/2'
'x+1/2, y+1/2, z'
'-x+1/2, y+1/2, -z+1/2'
'-x, -y, -z'
'x, -y, z-1/2'
'-x+1/2, -y+1/2, -z'
'x+1/2, -y+1/2, z-1/2'

loop_
_atom_site_label
_atom_site_type_symbol
_atom_site_fract_x
_atom_site_fract_y
_atom_site_fract_z
_atom_site_U_iso_or_equiv
_atom_site_adp_type
_atom_site_occupancy
_atom_site_symmetry_multiplicity
_atom_site_calc_flag
_atom_site_refinement_flags
_atom_site_disorder_assembly
_atom_site_disorder_group
Co1 Co 0.668388(10) 0.391402(15) 0.608294(17) 0.01872(7) Uani 1 1 d . . .
Co2 Co 0.649241(10) 0.397706(15) 0.445129(16) 0.01859(7) Uani 1 1 d . . .
Cl1 Cl 0.711642(19) 0.31836(3) 0.56016(3) 0.02495(12) Uani 1 1 d . . .
Cl2 Cl 0.592426(18) 0.47625(3) 0.35538(3) 0.02426(12) Uani 1 1 d . . .
O1 O 0.61467(5) 0.35993(7) 0.49502(8) 0.0184(3) Uani 1 1 d . . .
C1 C 0.59520(7) 0.30102(11) 0.47893(12) 0.0178(4) Uani 1 1 d . . .
C2 C 0.59289(7) 0.26469(11) 0.53656(12) 0.0201(4) Uani 1 1 d . . .
C3 C 0.61221(8) 0.29034(12) 0.62027(13) 0.0228(5) Uani 1 1 d . . .
H3A H 0.5946 0.3293 0.6166 0.027 Uiso 1 1 calc R . .
H3B H 0.6085 0.2568 0.6518 0.027 Uiso 1 1 calc R . .
N4 N 0.66133(6) 0.30816(10) 0.66392(10) 0.0209(4) Uani 1 1 d D . .
H4 H 0.6753(8) 0.2770(9) 0.6536(14) 0.028(7) Uiso 1 1 d D . .
C5 C 0.68213(8) 0.30508(13) 0.75255(13) 0.0265(5) Uani 1 1 d . . .
H5A H 0.6800 0.2596 0.7669 0.032 Uiso 1 1 calc R . .
H5B H 0.6639 0.3328 0.7650 0.032 Uiso 1 1 calc R . .
C6 C 0.73158(8) 0.32661(13) 0.80554(13) 0.0275(5) Uani 1 1 d . . .
C7 C 0.73633(9) 0.39956(13) 0.79511(13) 0.0280(5) Uani 1 1 d . . .
H7A H 0.7136 0.4236 0.7996 0.034 Uiso 1 1 calc R . .
H7B H 0.7670 0.4140 0.8401 0.034 Uiso 1 1 calc R . .
N8 N 0.73022(7) 0.41784(10) 0.71773(11) 0.0223(4) Uani 1 1 d D . .
H8 H 0.7530(5) 0.3964(10) 0.7197(14) 0.019(6) Uiso 1 1 d D . .
C9 C 0.73598(8) 0.48937(12) 0.71486(13) 0.0257(5) Uani 1 1 d . . .
H9A H 0.7593 0.5055 0.7698 0.031 Uiso 1 1 calc R . .
H9B H 0.7068 0.5117 0.6962 0.031 Uiso 1 1 calc R . .
C10 C 0.75039(8) 0.50544(12) 0.65872(13) 0.0232(5) Uani 1 1 d . . .
C11 C 0.72153(7) 0.48989(11) 0.57598(13) 0.0202(4) Uani 1 1 d . . .
O11 O 0.68116(5) 0.46068(8) 0.54536(8) 0.0200(3) Uani 1 1 d . . .
C12 C 0.73695(8) 0.50831(11) 0.52692(13) 0.0228(4) Uani 1 1 d . . .
C13 C 0.70798(8) 0.49669(11) 0.43710(13) 0.0228(5) Uani 1 1 d . . .
H13A H 0.6796 0.5225 0.4129 0.027 Uiso 1 1 calc R . .
H13B H 0.7246 0.5123 0.4136 0.027 Uiso 1 1 calc R . .
N14 N 0.69596(6) 0.42680(9) 0.41574(10) 0.0192(4) Uani 1 1 d D . .
H14 H 0.7213(5) 0.4023(10) 0.4451(12) 0.018(6) Uiso 1 1 d D . .
C15 C 0.68139(8) 0.41818(11) 0.33083(12) 0.0220(4) Uani 1 1 d . . .
H15A H 0.7072 0.4301 0.3269 0.026 Uiso 1 1 calc R . .
H15B H 0.6562 0.4491 0.2966 0.026 Uiso 1 1 calc R . .
C16 C 0.66537(8) 0.34925(11) 0.29629(12) 0.0213(4) Uani 1 1 d . . .
C17 C 0.61935(8) 0.33326(12) 0.28222(12) 0.0222(5) Uani 1 1 d . . .
H17A H 0.5980 0.3695 0.2516 0.027 Uiso 1 1 calc R . .
H17B H 0.6070 0.2936 0.2483 0.027 Uiso 1 1 calc R . .
N18 N 0.62082(6) 0.32232(9) 0.35722(10) 0.0193(4) Uani 1 1 d D . .
H18 H 0.6390(6) 0.2881(6) 0.3848(11) 0.006(5) Uiso 1 1 d D . .
C19 C 0.57389(7) 0.30832(12) 0.33523(12) 0.0217(4) Uani 1 1 d . . .
H19A H 0.5576 0.2817 0.2854 0.026 Uiso 1 1 calc R . .
H19B H 0.5571 0.3499 0.3237 0.026 Uiso 1 1 calc R . .
C20 C 0.57391(7) 0.27278(11) 0.40090(12) 0.0205(4) Uani 1 1 d . . .
C21 C 0.55262(8) 0.21272(12) 0.38460(13) 0.0243(5) Uani 1 1 d . . .
H21A H 0.5388 0.1953 0.3318 0.029 Uiso 1 1 calc R . .
C22 C 0.55031(8) 0.17646(12) 0.44095(14) 0.0257(5) Uani 1 1 d . A .
C23 C 0.57109(7) 0.20469(12) 0.51695(13) 0.0235(5) Uani 1 1 d . . .
H23A H 0.5703 0.1817 0.5575 0.028 Uiso 1 1 calc R . .
C24 C 0.52608(10) 0.10985(14) 0.41953(16) 0.0381(6) Uani 1 1 d D . .
C25 C 0.47550(15) 0.1205(3) 0.3530(3) 0.0652(16) Uani 0.719(5) 1 d PDU A 1
H25A H 0.4716 0.1630 0.3275 0.098 Uiso 0.719(5) 1 calc PR A 1
H25B H 0.4576 0.1192 0.3767 0.098 Uiso 0.719(5) 1 calc PR A 1
H25C H 0.4650 0.0859 0.3123 0.098 Uiso 0.719(5) 1 calc PR A 1
C26 C 0.54590(18) 0.0655(2) 0.3846(3) 0.0567(13) Uani 0.719(5) 1 d PDU A 1
H26A H 0.5330 0.0777 0.3284 0.085 Uiso 0.719(5) 1 calc PR A 1
H26B H 0.5382 0.0200 0.3869 0.085 Uiso 0.719(5) 1 calc PR A 1
H26C H 0.5791 0.0705 0.4163 0.085 Uiso 0.719(5) 1 calc PR A 1
C27 C 0.5312(2) 0.0773(3) 0.4910(3) 0.0717(18) Uani 0.719(5) 1 d PDU A 1
H27A H 0.5068 0.0920 0.4968 0.108 Uiso 0.719(5) 1 calc PR A 1
H27B H 0.5609 0.0886 0.5397 0.108 Uiso 0.719(5) 1 calc PR A 1
H27C H 0.5292 0.0299 0.4833 0.108 Uiso 0.719(5) 1 calc PR A 1
C25' C 0.5071(4) 0.0853(7) 0.3377(5) 0.056(3) Uiso 0.281(5) 1 d PDU A 2
H25D H 0.4858 0.1174 0.2982 0.084 Uiso 0.281(5) 1 calc PR A 2
H25E H 0.4911 0.0442 0.3300 0.084 Uiso 0.281(5) 1 calc PR A 2
H25F H 0.5319 0.0780 0.3302 0.084 Uiso 0.281(5) 1 calc PR A 2
C26' C 0.5610(4) 0.0592(7) 0.4812(7) 0.064(3) Uiso 0.281(5) 1 d PDU A 2
H26D H 0.5638 0.0640 0.5326 0.096 Uiso 0.281(5) 1 calc PR A 2
H26E H 0.5908 0.0667 0.4897 0.096 Uiso 0.281(5) 1 calc PR A 2
H26F H 0.5504 0.0150 0.4601 0.096 Uiso 0.281(5) 1 calc PR A 2
C27' C 0.4875(4) 0.1138(7) 0.4327(8) 0.064(3) Uiso 0.281(5) 1 d PDU A 2
H27D H 0.4640 0.1439 0.3932 0.096 Uiso 0.281(5) 1 calc PR A 2
H27E H 0.4997 0.1297 0.4874 0.096 Uiso 0.281(5) 1 calc PR A 2
H27F H 0.4742 0.0704 0.4258 0.096 Uiso 0.281(5) 1 calc PR A 2
C28 C 0.76212(9) 0.28506(14) 0.79055(15) 0.0351(6) Uani 1 1 d . . .
H28A H 0.7527 0.2907 0.7345 0.053 Uiso 1 1 calc R . .
H28B H 0.7592 0.2390 0.8003 0.053 Uiso 1 1 calc R . .
H28C H 0.7939 0.2989 0.8272 0.053 Uiso 1 1 calc R . .
C29 C 0.74633(10) 0.31756(16) 0.89393(14) 0.0414(7) Uani 1 1 d . . .
H29A H 0.7444 0.2713 0.9040 0.062 Uiso 1 1 calc R . .
H29B H 0.7262 0.3430 0.9031 0.062 Uiso 1 1 calc R . .
H29C H 0.7778 0.3327 0.9307 0.062 Uiso 1 1 calc R . .
C30 C 0.79226(8) 0.53546(12) 0.68993(14) 0.0270(5) Uani 1 1 d . . .
H30A H 0.8108 0.5447 0.7461 0.032 Uiso 1 1 calc R . .
C31 C 0.80825(8) 0.55260(12) 0.64252(15) 0.0277(5) Uani 1 1 d . B .
C32 C 0.77872(8) 0.53855(12) 0.56042(14) 0.0251(5) Uani 1 1 d . . .
H32A H 0.7879 0.5505 0.5255 0.030 Uiso 1 1 calc R . .
C33 C 0.85511(9) 0.58386(14) 0.67683(15) 0.0342(6) Uani 1 1 d D . .
C34 C 0.88336(12) 0.5407(2) 0.6602(3) 0.0611(12) Uani 0.861(4) 1 d PDU B 1
H34A H 0.8698 0.5394 0.6019 0.092 Uiso 0.861(4) 1 calc PR B 1
H34B H 0.8843 0.4965 0.6797 0.092 Uiso 0.861(4) 1 calc PR B 1
H34C H 0.9144 0.5581 0.6880 0.092 Uiso 0.861(4) 1 calc PR B 1
C35 C 0.88135(14) 0.5949(3) 0.7682(2) 0.0687(14) Uani 0.861(4) 1 d PDU B 1
H35A H 0.8746 0.6386 0.7788 0.103 Uiso 0.861(4) 1 calc PR B 1
H35B H 0.9142 0.5910 0.7922 0.103 Uiso 0.861(4) 1 calc PR B 1
H35C H 0.8721 0.5621 0.7920 0.103 Uiso 0.861(4) 1 calc PR B 1
C36 C 0.84874(14) 0.65052(19) 0.6372(3) 0.0623(12) Uani 0.861(4) 1 d PDU B 1
H36A H 0.8265 0.6467 0.5787 0.093 Uiso 0.861(4) 1 calc PR B 1
H36B H 0.8780 0.6655 0.6482 0.093 Uiso 0.861(4) 1 calc PR B 1
H36C H 0.8376 0.6820 0.6593 0.093 Uiso 0.861(4) 1 calc PR B 1
C34' C 0.8629(9) 0.5891(12) 0.6093(11) 0.062(5) Uiso 0.139(4) 1 d PDU B 2
H34D H 0.8340 0.5996 0.5584 0.092 Uiso 0.139(4) 1 calc PR B 2
H34E H 0.8745 0.5475 0.6038 0.092 Uiso 0.139(4) 1 calc PR B 2
H34F H 0.8851 0.6237 0.6223 0.092 Uiso 0.139(4) 1 calc PR B 2
C35' C 0.8902(8) 0.5410(10) 0.7446(11) 0.061(5) Uiso 0.139(4) 1 d PDU B 2
H35D H 0.8782 0.4966 0.7368 0.092 Uiso 0.139(4) 1 calc PR B 2
H35E H 0.8972 0.5582 0.7962 0.092 Uiso 0.139(4) 1 calc PR B 2
H35F H 0.9181 0.5404 0.7451 0.092 Uiso 0.139(4) 1 calc PR B 2
C36' C 0.8558(10) 0.6513(8) 0.7073(14) 0.067(5) Uiso 0.139(4) 1 d PDU B 2
H36D H 0.8367 0.6804 0.6614 0.100 Uiso 0.139(4) 1 calc PR B 2
H36E H 0.8872 0.6677 0.7390 0.100 Uiso 0.139(4) 1 calc PR B 2
H36F H 0.8440 0.6496 0.7415 0.100 Uiso 0.139(4) 1 calc PR B 2
C37 C 0.70142(8) 0.29822(12) 0.34984(14) 0.0267(5) Uani 1 1 d . . .
H37A H 0.7060 0.2977 0.4030 0.040 Uiso 1 1 calc R . .
H37B H 0.7302 0.3091 0.3561 0.040 Uiso 1 1 calc R . .
H37C H 0.6911 0.2551 0.3248 0.040 Uiso 1 1 calc R . .
C38 C 0.65850(9) 0.34925(13) 0.21319(14) 0.0299(5) Uani 1 1 d . . .
H38A H 0.6483 0.3060 0.1885 0.045 Uiso 1 1 calc R . .
H38B H 0.6874 0.3599 0.2197 0.045 Uiso 1 1 calc R . .
H38C H 0.6354 0.3818 0.1783 0.045 Uiso 1 1 calc R . .
N40 N 0.62293(6) 0.45578(9) 0.61341(10) 0.0207(4) Uani 1 1 d . . .
C41 C 0.61064(7) 0.45821(11) 0.66651(12) 0.0212(4) Uani 1 1 d . . .
H41A H 0.6268 0.4309 0.7127 0.025 Uiso 1 1 calc R . .
C42 C 0.57700(7) 0.49668(12) 0.65917(13) 0.0217(4) Uani 1 1 d . . .
H42A H 0.5698 0.4944 0.6984 0.026 Uiso 1 1 calc R . .
C43 C 0.55291(7) 0.53989(11) 0.59329(13) 0.0209(4) Uani 1 1 d . . .
C44 C 0.56519(7) 0.53741(12) 0.53703(13) 0.0231(5) Uani 1 1 d . . .
H44A H 0.5501 0.5647 0.4907 0.028 Uiso 1 1 calc R . .
C45 C 0.59867(8) 0.49596(12) 0.54892(13) 0.0229(5) Uani 1 1 d . . .
H45A H 0.6054 0.4953 0.5091 0.028 Uiso 1 1 calc R . .
N46 N 0.52102(7) 0.58168(11) 0.58482(12) 0.0299(5) Uani 1 1 d . . .
C47 C 0.50263(9) 0.57713(16) 0.63378(16) 0.0390(7) Uani 1 1 d . . .
H47A H 0.5012 0.5312 0.6459 0.058 Uiso 1 1 calc R . .
H47B H 0.4719 0.5960 0.6042 0.058 Uiso 1 1 calc R . .
H47C H 0.5224 0.6011 0.6843 0.058 Uiso 1 1 calc R . .
C48 C 0.49950(10) 0.62780(16) 0.51859(18) 0.0438(7) Uani 1 1 d . . .
H48A H 0.5230 0.6520 0.5175 0.066 Uiso 1 1 calc R . .
H48B H 0.4808 0.6583 0.5259 0.066 Uiso 1 1 calc R . .
H48C H 0.4801 0.6042 0.4675 0.066 Uiso 1 1 calc R . .
C50 C 0.6314(2) 0.6279(3) 0.4550(3) 0.0504(15) Uani 0.638(3) 1 d PDU C 1
H50A H 0.6026 0.6342 0.4515 0.060 Uiso 0.638(3) 1 calc PR C 1
H50B H 0.6361 0.5805 0.4529 0.060 Uiso 0.638(3) 1 calc PR C 1
Cl3 Cl 0.62790(18) 0.6673(3) 0.3735(3) 0.1076(15) Uani 0.638(3) 1 d PDU C 1
Cl4 Cl 0.67620(12) 0.65980(13) 0.54401(12) 0.1218(12) Uani 0.638(3) 1 d PDU C 1
C50' C 0.6452(8) 0.6265(10) 0.4611(9) 0.074(5) Uiso 0.276(3) 1 d PDU D 2
H50C H 0.6311 0.5836 0.4566 0.088 Uiso 0.276(3) 1 calc PR D 2
H50D H 0.6782 0.6193 0.4863 0.088 Uiso 0.276(3) 1 calc PR D 2
Cl3' Cl 0.6212(3) 0.6585(5) 0.3650(5) 0.0607(15) Uiso 0.276(3) 1 d PDU D 2
Cl4' Cl 0.6382(2) 0.6765(2) 0.5232(3) 0.0826(15) Uiso 0.276(3) 1 d PDU D 2
C50" C 0.6557(15) 0.631(2) 0.536(4) 0.088(5) Uiso 0.086(2) 1 d PDU E 3
H50E H 0.6435 0.5872 0.5144 0.106 Uiso 0.086(2) 1 calc PR E 3
H50F H 0.6740 0.6293 0.5959 0.106 Uiso 0.086(2) 1 calc PR E 3
Cl3" Cl 0.6887(6) 0.6593(11) 0.5024(14) 0.121(4) Uiso 0.086(2) 1 d PDU E 3
Cl4" Cl 0.6120(5) 0.6872(6) 0.5005(8) 0.068(3) Uiso 0.086(2) 1 d PDU E 3
C55 C 0.82599(9) 0.35190(14) 0.45008(16) 0.0355(6) Uani 1 1 d . . .
H55A H 0.8121 0.3138 0.4590 0.043 Uiso 1 1 calc R . .
H55B H 0.8596 0.3478 0.4866 0.043 Uiso 1 1 calc R . .
Cl5 Cl 0.80949(3) 0.35286(4) 0.34890(4) 0.04566(18) Uani 1 1 d . . .
Cl6 Cl 0.80821(3) 0.42425(5) 0.47240(5) 0.0589(2) Uani 1 1 d . . .
C60 C 0.82875(10) 0.38004(15) 0.66683(19) 0.0407(7) Uani 1 1 d . . .
H60A H 0.8235 0.4257 0.6476 0.049 Uiso 1 1 calc R . .
H60B H 0.7998 0.3557 0.6325 0.049 Uiso 1 1 calc R . .
Cl7 Cl 0.87113(3) 0.34489(4) 0.65787(5) 0.04972(19) Uani 1 1 d . . .
Cl8 Cl 0.84509(3) 0.37841(5) 0.76760(5) 0.0626(2) Uani 1 1 d . . .
C65 C 0.5029(14) 0.5872(3) 0.2437(17) 0.050(4) Uani 0.50 1 d PD F -1
H65A H 0.4772 0.5561 0.2135 0.059 Uiso 0.50 1 calc PR F -1
H65B H 0.5316 0.5620 0.2697 0.059 Uiso 0.50 1 calc PR F -1
Cl9 Cl 0.5012(4) 0.6435(4) 0.1760(6) 0.0792(18) Uani 0.50 1 d PD F -1
Cl10 Cl 0.4994(4) 0.6250(4) 0.3188(5) 0.0705(15) Uani 0.50 1 d PD F -1
C70 C 0.5366(7) 0.8275(15) 0.3948(16) 0.181(8) Uiso 0.269(5) 1 d PDU G -1
H70A H 0.5512 0.8545 0.4443 0.218 Uiso 0.269(5) 1 calc PR G -1
H70B H 0.5596 0.7993 0.3957 0.218 Uiso 0.269(5) 1 calc PR G -1
Cl11 Cl 0.5058(5) 0.8734(7) 0.3077(10) 0.223(5) Uiso 0.269(5) 1 d PDU G -1
Cl12 Cl 0.4880(2) 0.7820(3) 0.3777(4) 0.104(2) Uiso 0.269(5) 1 d PDU G -1
C70' C 0.5038(12) 0.7924(12) 0.3232(13) 0.149(8) Uiso 0.231(5) 1 d PDU G -2
H70C H 0.5240 0.7605 0.3210 0.179 Uiso 0.231(5) 1 calc PR G -2
H70D H 0.4727 0.7732 0.2917 0.179 Uiso 0.231(5) 1 calc PR G -2
Cl13 Cl 0.5019(3) 0.8568(3) 0.2717(4) 0.095(2) Uiso 0.231(5) 1 d PDU G -2
Cl14 Cl 0.5205(7) 0.7938(8) 0.4248(9) 0.242(6) Uiso 0.231(5) 1 d PDU G -2
C75 C 0.6056(6) 0.8175(7) 0.5460(11) 0.079(5) Uiso 0.238(2) 1 d PDU H 4
H75A H 0.6333 0.7921 0.5620 0.094 Uiso 0.238(2) 1 calc PR H 4
H75B H 0.6078 0.8255 0.5968 0.094 Uiso 0.238(2) 1 calc PR H 4
Cl15 Cl 0.6162(2) 0.8886(3) 0.5245(3) 0.0879(17) Uiso 0.238(2) 1 d PDU H 4
Cl16 Cl 0.5661(3) 0.7647(5) 0.5014(6) 0.170(4) Uiso 0.238(2) 1 d PDU H 4
C75' C 0.5938(6) 0.9115(8) 0.5245(14) 0.048(5) Uiso 0.146(4) 1 d PDU I 5
H75C H 0.5781 0.9094 0.5529 0.058 Uiso 0.146(4) 1 calc PR I 5
H75D H 0.5709 0.9253 0.4682 0.058 Uiso 0.146(4) 1 calc PR I 5
Cl17 Cl 0.6370(2) 0.9716(4) 0.5716(4) 0.064(2) Uiso 0.146(4) 1 d PDU I 5
Cl18 Cl 0.6112(3) 0.8403(6) 0.5228(5) 0.081(3) Uiso 0.146(4) 1 d PDU I 5
C75" C 0.5922(7) 0.8828(9) 0.5055(14) 0.034(4) Uiso 0.116(4) 1 d PDU J 6
H75E H 0.5750 0.8840 0.5312 0.041 Uiso 0.116(4) 1 calc PR J 6
H75F H 0.5709 0.8961 0.4484 0.041 Uiso 0.116(4) 1 calc PR J 6
Cl19 Cl 0.6353(4) 0.9386(7) 0.5524(7) 0.079(3) Uiso 0.116(4) 1 d PDU J 6
Cl20 Cl 0.6090(5) 0.8052(8) 0.5078(9) 0.106(4) Uiso 0.116(4) 1 d PDU J 6

loop_
_atom_site_aniso_label
_atom_site_aniso_U_11
_atom_site_aniso_U_22
_atom_site_aniso_U_33
_atom_site_aniso_U_23
_atom_site_aniso_U_13
_atom_site_aniso_U_12
Co1 0.02032(15) 0.02130(16) 0.01666(13) 0.00144(11) 0.01166(12) 0.00390(12)
Co2 0.02008(15) 0.02156(16) 0.01743(14) 0.00069(11) 0.01252(12) 0.00218(11)
Cl1 0.0232(3) 0.0265(3) 0.0254(3) 0.0048(2) 0.0138(2) 0.0087(2)
Cl2 0.0252(3) 0.0260(3) 0.0222(2) 0.0048(2) 0.0137(2) 0.0073(2)
O1 0.0201(8) 0.0181(8) 0.0185(7) 0.0013(6) 0.0117(6) 0.0028(6)
C1 0.0131(9) 0.0216(11) 0.0198(10) 0.0027(8) 0.0099(8) 0.0054(8)
C2 0.0170(10) 0.0242(11) 0.0199(10) 0.0031(8) 0.0107(9) 0.0037(8)
C3 0.0240(11) 0.0270(12) 0.0210(10) 0.0027(9) 0.0148(9) 0.0020(9)
N4 0.0226(10) 0.0249(10) 0.0156(8) 0.0027(7) 0.0110(8) 0.0058(8)
C5 0.0332(13) 0.0297(13) 0.0172(10) 0.0039(9) 0.0145(10) 0.0039(10)
C6 0.0282(12) 0.0335(14) 0.0167(10) 0.0030(9) 0.0101(10) 0.0043(10)
C7 0.0315(13) 0.0354(14) 0.0162(10) -0.0017(9) 0.0128(10) -0.0007(10)
N8 0.0254(10) 0.0270(10) 0.0182(8) -0.0011(7) 0.0144(8) 0.0020(8)
C9 0.0296(12) 0.0278(13) 0.0232(11) -0.0061(9) 0.0170(10) -0.0014(10)
C10 0.0264(12) 0.0236(12) 0.0229(10) -0.0009(9) 0.0158(10) 0.0017(9)
C11 0.0219(11) 0.0166(10) 0.0267(11) 0.0008(8) 0.0165(9) 0.0038(8)
O11 0.0190(7) 0.0234(8) 0.0198(7) 0.0002(6) 0.0123(6) 0.0019(6)
C12 0.0261(11) 0.0213(11) 0.0249(11) 0.0004(9) 0.0167(10) 0.0020(9)
C13 0.0259(12) 0.0214(11) 0.0243(10) 0.0026(9) 0.0160(10) 0.0018(9)
N14 0.0210(9) 0.0211(10) 0.0177(8) 0.0040(7) 0.0123(8) 0.0058(7)
C15 0.0262(12) 0.0251(12) 0.0190(10) 0.0040(9) 0.0153(9) 0.0030(9)
C16 0.0240(11) 0.0241(12) 0.0189(10) 0.0030(8) 0.0138(9) 0.0061(9)
C17 0.0242(11) 0.0291(12) 0.0150(9) 0.0000(8) 0.0122(9) 0.0039(9)
N18 0.0191(9) 0.0239(10) 0.0175(8) 0.0028(7) 0.0120(8) 0.0045(7)
C19 0.0200(11) 0.0269(12) 0.0183(10) 0.0004(8) 0.0107(9) 0.0007(9)
C20 0.0178(10) 0.0250(12) 0.0207(10) 0.0010(8) 0.0120(9) 0.0033(8)
C21 0.0210(11) 0.0280(12) 0.0230(11) -0.0024(9) 0.0118(9) -0.0005(9)
C22 0.0198(11) 0.0290(13) 0.0279(11) -0.0014(9) 0.0130(10) -0.0035(9)
C23 0.0206(11) 0.0281(12) 0.0253(11) 0.0042(9) 0.0150(9) 0.0019(9)
C24 0.0395(15) 0.0370(16) 0.0378(14) -0.0047(12) 0.0217(13) -0.0159(12)
C25 0.039(3) 0.067(3) 0.072(3) -0.010(3) 0.020(2) -0.026(2)
C26 0.078(3) 0.031(2) 0.077(3) -0.013(2) 0.053(3) -0.015(2)
C27 0.108(4) 0.057(3) 0.056(3) -0.008(2) 0.049(3) -0.050(3)
C28 0.0311(14) 0.0384(15) 0.0295(12) 0.0057(11) 0.0131(11) 0.0102(11)
C29 0.0450(17) 0.0501(18) 0.0195(12) 0.0058(11) 0.0123(12) -0.0008(14)
C30 0.0297(12) 0.0272(13) 0.0252(11) -0.0063(9) 0.0160(10) -0.0019(10)
C31 0.0277(12) 0.0243(12) 0.0355(12) -0.0057(10) 0.0204(11) -0.0030(10)
C32 0.0294(12) 0.0219(12) 0.0318(12) 0.0000(9) 0.0218(11) 0.0003(9)
C33 0.0309(14) 0.0374(15) 0.0379(14) -0.0097(11) 0.0215(12) -0.0100(11)
C34 0.0325(19) 0.065(3) 0.091(3) -0.027(2) 0.038(2) -0.0131(18)
C35 0.044(2) 0.115(4) 0.046(2) -0.031(2) 0.0241(18) -0.044(2)
C36 0.051(2) 0.042(2) 0.084(3) -0.001(2) 0.032(2) -0.0192(18)
C37 0.0260(12) 0.0254(12) 0.0321(12) 0.0031(10) 0.0184(10) 0.0072(9)
C38 0.0388(14) 0.0346(14) 0.0254(11) -0.0002(10) 0.0235(11) 0.0032(11)
N40 0.0221(9) 0.0234(10) 0.0189(8) 0.0011(7) 0.0129(8) 0.0042(7)
C41 0.0232(11) 0.0234(11) 0.0181(10) 0.0007(8) 0.0122(9) 0.0034(9)
C42 0.0215(11) 0.0285(12) 0.0189(10) -0.0028(9) 0.0136(9) 0.0007(9)
C43 0.0158(10) 0.0253(12) 0.0211(10) -0.0048(8) 0.0100(9) -0.0002(8)
C44 0.0221(11) 0.0276(12) 0.0203(10) 0.0027(9) 0.0124(9) 0.0046(9)
C45 0.0251(11) 0.0270(12) 0.0210(10) 0.0003(9) 0.0155(10) 0.0034(9)
N46 0.0210(10) 0.0421(13) 0.0296(10) 0.0024(9) 0.0160(9) 0.0116(9)
C47 0.0291(14) 0.061(2) 0.0359(14) -0.0018(13) 0.0235(12) 0.0120(13)
C48 0.0399(16) 0.0474(18) 0.0470(16) 0.0091(14) 0.0262(14) 0.0241(14)
C50 0.071(4) 0.043(3) 0.054(3) -0.017(2) 0.045(3) -0.015(3)
Cl3 0.150(3) 0.113(3) 0.0899(19) 0.0169(17) 0.086(2) -0.019(2)
Cl4 0.140(2) 0.0987(17) 0.0668(12) -0.0271(11) 0.0211(14) -0.0287(16)
C55 0.0324(14) 0.0346(15) 0.0404(14) -0.0022(12) 0.0209(12) 0.0064(11)
Cl5 0.0606(5) 0.0392(4) 0.0477(4) 0.0097(3) 0.0368(4) 0.0130(3)
Cl6 0.0425(4) 0.0588(5) 0.0629(5) -0.0201(4) 0.0218(4) 0.0150(4)
C60 0.0386(16) 0.0348(16) 0.0562(18) 0.0049(13) 0.0312(15) 0.0064(12)
Cl7 0.0484(4) 0.0384(4) 0.0762(5) 0.0001(4) 0.0434(4) 0.0062(3)
Cl8 0.0540(5) 0.0840(7) 0.0596(5) 0.0129(5) 0.0379(4) 0.0172(5)
C65 0.041(8) 0.040(3) 0.051(7) -0.002(5) 0.016(4) 0.005(5)
Cl9 0.096(3) 0.080(4) 0.0603(18) 0.010(2) 0.0425(17) -0.010(3)
Cl10 0.086(2) 0.080(4) 0.062(3) 0.014(3) 0.051(2) 0.009(3)

loop_
_atom_type_symbol
_atom_type_description
_atom_type_scat_dispersion_real
_atom_type_scat_dispersion_imag
_atom_type_scat_source
C C 0.0033 0.0016 'International Tables Vol C Tables 4.2.6.8 and 6.1.1.4'
H H 0.0000 0.0000 'International Tables Vol C Tables 4.2.6.8 and 6.1.1.4'
N N 0.0061 0.0033 'International Tables Vol C Tables 4.2.6.8 and 6.1.1.4'
O O 0.0106 0.0060 'International Tables Vol C Tables 4.2.6.8 and 6.1.1.4'
Cl Cl 0.1484 0.1585 'International Tables Vol C Tables 4.2.6.8 and 6.1.1.4'
Co Co 0.3494 0.9721 'International Tables Vol C Tables 4.2.6.8 and 6.1.1.4'

loop_
_geom_angle_atom_site_label_1
_geom_angle_atom_site_label_2
_geom_angle_atom_site_label_3
_geom_angle
O1 Co1 O11 85.98(6)
O1 Co1 N8 170.47(7)
O11 Co1 N8 90.08(7)
O1 Co1 N4 90.98(7)
O11 Co1 N4 168.60(7)
N8 Co1 N4 91.21(7)
O1 Co1 N40 89.43(6)
O11 Co1 N40 91.79(7)
N8 Co1 N40 99.38(7)
N4 Co1 N40 99.17(7)
O1 Co1 Cl1 78.07(4)
O11 Co1 Cl1 78.78(4)
N8 Co1 Cl1 92.66(5)
N4 Co1 Cl1 89.84(5)
N40 Co1 Cl1 164.75(5)
O1 Co1 Co2 45.90(4)
O11 Co1 Co2 45.67(4)
N8 Co1 Co2 126.62(5)
N4 Co1 Co2 126.44(5)
N40 Co1 Co2 108.38(5)
Cl1 Co1 Co2 56.526(14)
O11 Co2 O1 85.37(6)
O11 Co2 N18 171.16(6)
O1 Co2 N18 89.59(6)
O11 Co2 N14 90.29(6)
O1 Co2 N14 168.29(6)
N18 Co2 N14 93.25(7)
O11 Co2 Cl2 94.49(4)
O1 Co2 Cl2 97.71(4)
N18 Co2 Cl2 93.38(5)
N14 Co2 Cl2 93.47(5)
O11 Co2 Cl1 79.01(4)
O1 Co2 Cl1 77.77(4)
N18 Co2 Cl1 92.84(5)
N14 Co2 Cl1 90.74(5)
Cl2 Co2 Cl1 172.28(2)
O11 Co2 Co1 45.78(4)
O1 Co2 Co1 45.10(4)
N18 Co2 Co1 126.48(5)
N14 Co2 Co1 125.95(5)
Cl2 Co2 Co1 115.667(18)
Cl1 Co2 Co1 56.744(14)
Co2 Cl1 Co1 66.730(15)
C1 O1 Co1 125.09(12)
C1 O1 Co2 125.05(12)
Co1 O1 Co2 89.00(6)
O1 C1 C2 122.51(19)
O1 C1 C20 121.13(19)
C2 C1 C20 116.3(2)
C23 C2 C1 121.0(2)
C23 C2 C3 117.32(19)
C1 C2 C3 121.7(2)
N4 C3 C2 113.09(17)
C3 N4 C5 108.89(17)
C3 N4 Co1 109.31(13)
C5 N4 Co1 122.06(15)
N4 C5 C6 115.23(19)
C5 C6 C28 111.5(2)
C5 C6 C7 111.1(2)
C28 C6 C7 111.9(2)
C5 C6 C29 106.4(2)
C28 C6 C29 109.4(2)
C7 C6 C29 106.2(2)
N8 C7 C6 115.16(19)
C7 N8 C9 110.26(17)
C7 N8 Co1 118.29(15)
C9 N8 Co1 107.25(14)
N8 C9 C10 110.84(18)
C30 C10 C11 121.1(2)
C30 C10 C9 118.9(2)
C11 C10 C9 120.0(2)
O11 C11 C10 121.58(19)
O11 C11 C12 121.95(19)
C10 C11 C12 116.4(2)
C11 O11 Co2 125.18(13)
C11 O11 Co1 123.97(13)
Co2 O11 Co1 88.55(6)
C32 C12 C11 120.5(2)
C32 C12 C13 118.6(2)
C11 C12 C13 121.0(2)
N14 C13 C12 112.88(18)
C15 N14 C13 107.68(17)
C15 N14 Co2 117.20(14)
C13 N14 Co2 109.42(13)
N14 C15 C16 115.39(18)
C17 C16 C37 111.60(19)
C17 C16 C15 111.60(18)
C37 C16 C15 111.20(19)
C17 C16 C38 107.10(18)
C37 C16 C38 108.76(19)
C15 C16 C38 106.32(18)
N18 C17 C16 114.54(17)
C17 N18 C19 109.13(16)
C17 N18 Co2 117.22(14)
C19 N18 Co2 108.53(13)
N18 C19 C20 112.41(17)
C21 C20 C1 120.3(2)
C21 C20 C19 119.49(19)
C1 C20 C19 120.2(2)
C20 C21 C22 123.8(2)
C21 C22 C23 115.3(2)
C21 C22 C24 121.7(2)
C23 C22 C24 123.0(2)
C2 C23 C22 123.3(2)
C25' C24 C27 130.5(6)
C25' C24 C27' 108.4(7)
C27 C24 C27' 60.1(5)
C25' C24 C26 47.9(5)
C27 C24 C26 109.2(4)
C27' C24 C26 142.0(6)
C25' C24 C25 59.9(5)
C27 C24 C25 110.5(4)
C27' C24 C25 54.6(5)
C26 C24 C25 107.4(3)
C25' C24 C22 116.7(6)
C27 C24 C22 112.3(3)
C27' C24 C22 108.4(6)
C26 C24 C22 109.1(3)
C25 C24 C22 108.2(3)
C25' C24 C26' 108.6(7)
C27 C24 C26' 47.7(5)
C27' C24 C26' 106.8(7)
C26 C24 C26' 66.5(5)
C25 C24 C26' 143.7(6)
C22 C24 C26' 107.5(6)
C10 C30 C31 122.9(2)
C30 C31 C32 115.2(2)
C30 C31 C33 123.3(2)
C32 C31 C33 121.5(2)
C12 C32 C31 123.8(2)
C36' C33 C34 140.1(11)
C36' C33 C35' 110.6(10)
C34 C33 C35' 62.7(9)
C36' C33 C34' 108.9(10)
C34 C33 C34' 51.3(9)
C35' C33 C34' 111.8(10)
C36' C33 C36 49.8(9)
C34 C33 C36 109.5(3)
C35' C33 C36 142.6(11)
C34' C33 C36 61.7(9)
C36' C33 C35 61.3(9)
C34 C33 C35 108.4(3)
C35' C33 C35 50.9(9)
C34' C33 C35 139.1(11)
C36 C33 C35 107.5(3)
C36' C33 C31 109.5(11)
C34 C33 C31 109.9(2)
C35' C33 C31 107.4(11)
C34' C33 C31 108.6(11)
C36 C33 C31 109.4(3)
C35 C33 C31 112.1(2)
C41 N40 C45 114.37(18)
C41 N40 Co1 130.07(15)
C45 N40 Co1 115.12(14)
N40 C41 C42 125.4(2)
C41 C42 C43 119.87(19)
N46 C43 C42 122.8(2)
N46 C43 C44 122.0(2)
C42 C43 C44 115.2(2)
C45 C44 C43 120.4(2)
N40 C45 C44 124.7(2)
C43 N46 C48 120.3(2)
C43 N46 C47 122.3(2)
C48 N46 C47 117.0(2)
Cl4 C50 Cl3 109.3(4)
Cl4' C50' Cl3' 113.1(11)
Cl4" C50" Cl3" 105.1(14)
Cl6 C55 Cl5 110.18(15)
Cl8 C60 Cl7 110.87(16)
Cl10 C65 Cl9 112.5(4)
Cl11 C70 Cl12 95.4(11)
Cl13 C70' Cl14 125.0(16)
Cl16 C75 Cl15 136.4(12)
Cl18 C75' Cl17 114.8(12)
Cl20 C75" Cl19 115.0(13)

loop_
_geom_bond_atom_site_label_1
_geom_bond_atom_site_label_2
_geom_bond_distance
Co1 O1 2.0819(14)
Co1 O11 2.1066(15)
Co1 N8 2.1224(19)
Co1 N4 2.1259(19)
Co1 N40 2.1261(18)
Co1 Cl1 2.6748(6)
Co1 Co2 2.9384(4)
Co2 O11 2.1024(15)
Co2 O1 2.1105(15)
Co2 N18 2.1228(19)
Co2 N14 2.1254(18)
Co2 Cl2 2.4105(6)
Co2 Cl1 2.6681(6)
O1 C1 1.337(3)
C1 C2 1.412(3)
C1 C20 1.421(3)
C2 C23 1.386(3)
C2 C3 1.504(3)
C3 N4 1.489(3)
N4 C5 1.491(3)
C5 C6 1.517(3)
C6 C28 1.531(4)
C6 C7 1.532(4)
C6 C29 1.547(3)
C7 N8 1.484(3)
N8 C9 1.485(3)
C9 C10 1.506(3)
C10 C30 1.388(3)
C10 C11 1.410(3)
C11 O11 1.339(3)
C11 C12 1.414(3)
C12 C32 1.381(3)
C12 C13 1.506(3)
C13 N14 1.487(3)
N14 C15 1.482(3)
C15 C16 1.534(3)
C16 C17 1.524(3)
C16 C37 1.529(3)
C16 C38 1.538(3)
C17 N18 1.487(3)
N18 C19 1.488(3)
C19 C20 1.501(3)
C20 C21 1.383(3)
C21 C22 1.389(3)
C22 C23 1.390(3)
C22 C24 1.539(4)
C24 C25' 1.466(9)
C24 C27 1.492(5)
C24 C27' 1.528(10)
C24 C26 1.533(5)
C24 C25 1.534(5)
C24 C26' 1.555(10)
C30 C31 1.393(3)
C31 C32 1.395(3)
C31 C33 1.535(3)
C33 C36' 1.504(13)
C33 C34 1.505(4)
C33 C35' 1.505(12)
C33 C34' 1.524(12)
C33 C36 1.531(5)
C33 C35 1.532(4)
N40 C41 1.354(3)
N40 C45 1.355(3)
C41 C42 1.365(3)
C42 C43 1.410(3)
C43 N46 1.349(3)
C43 C44 1.415(3)
C44 C45 1.366(3)
N46 C48 1.448(3)
N46 C47 1.450(3)
C50 Cl4 1.717(6)
C50 Cl3 1.757(6)
C50' Cl4' 1.731(14)
C50' Cl3' 1.737(14)
C50" Cl4" 1.727(17)
C50" Cl3" 1.739(17)
C55 Cl6 1.763(3)
C55 Cl5 1.763(3)
C60 Cl8 1.757(3)
C60 Cl7 1.761(3)
C65 Cl10 1.753(11)
C65 Cl9 1.753(10)
C70 Cl11 1.725(18)
C70 Cl12 1.811(19)
C70' Cl13 1.652(18)
C70' Cl14 1.767(18)
C75 Cl16 1.589(9)
C75 Cl15 1.620(9)
C75' Cl18 1.591(16)
C75' Cl17 1.769(16)
C75" Cl20 1.690(17)
C75" Cl19 1.707(17)
